data_4501451
loop_
_publ_author_name
'Mukherjee, Debabrata'
'Thompson, Richard R.'
'Ellern, Arkady'
'Sadow, Aaron D.'

_publ_section_title
;
 Coordinatively Saturated Tris(oxazolinyl)borato Zinc Hydride-Catalyzed
 Cross Dehydrocoupling of Silanes and Alcohols
;
_journal_issue 7
_journal_name_full 'ACS Catalysis'
_journal_page_first 698
_journal_paper_doi 10.1021/cs2001016
_journal_volume 1
_journal_year 2011
_chemical_formula_sum 'C31 H42 B N3 O4.5 Zn'
_chemical_formula_weight 604.86
_chemical_name_common Sad225
_space_group_IT_number 14
_symmetry_cell_setting monoclinic
_symmetry_space_group_name_Hall '-P 2ybc'
_symmetry_space_group_name_H-M 'P 1 21/c 1'
_atom_sites_solution_hydrogens geom
_atom_sites_solution_primary direct
_atom_sites_solution_secondary difmap
_audit_creation_method 'APEX2 v2010.11-3'
_cell_angle_alpha 90
_cell_angle_beta 106.292(6)
_cell_angle_gamma 90
_cell_formula_units_Z 4
_cell_length_a 21.569(9)
_cell_length_b 9.896(4)
_cell_length_c 15.813(7)
_cell_measurement_reflns_used 2931
_cell_measurement_temperature 173.(2)
_cell_measurement_theta_max 20.8730
_cell_measurement_theta_min 2.2811
_cell_volume 3240(2)
_computing_cell_refinement 'SAINT V7.66A (Bruker AXS, 2009)'
_computing_data_collection 'APEX2 Suite (Bruker AXS, 2009)'
_computing_data_reduction 'SAINT V7.66A (Bruker AXS, 2009)'
_computing_molecular_graphics 'XSHELL (Bruker AXS, 2007)'
_computing_publication_material 'APEX2 Suite (Bruker AXS, 2009)'
_computing_structure_refinement 'SHELXL-97 (Sheldrick, 2008)'
_computing_structure_solution 'SHELXS-97 (Sheldrick, 2008)'
_diffrn_ambient_temperature 173.(2)
_diffrn_detector_area_resol_mean 8.3333
_diffrn_measured_fraction_theta_full 1.000
_diffrn_measured_fraction_theta_max 1.000
_diffrn_measurement_device_type ' BRUKER APEX2 CCD Diffractometer'
_diffrn_measurement_method '\w scan'
_diffrn_radiation_type MoK\a
_diffrn_radiation_wavelength 0.71073
_diffrn_reflns_av_R_equivalents 0.0658
_diffrn_reflns_av_sigmaI/netI 0.0512
_diffrn_reflns_limit_h_max 21
_diffrn_reflns_limit_h_min -21
_diffrn_reflns_limit_k_max 9
_diffrn_reflns_limit_k_min -9
_diffrn_reflns_limit_l_max 15
_diffrn_reflns_limit_l_min -15
_diffrn_reflns_number 16141
_diffrn_reflns_theta_full 20.81
_diffrn_reflns_theta_max 20.81
_diffrn_reflns_theta_min 0.98
_exptl_absorpt_coefficient_mu 0.797
_exptl_absorpt_correction_T_max 0.95
_exptl_absorpt_correction_T_min 0.61
_exptl_absorpt_correction_type multi-scan
_exptl_absorpt_process_details 'SADABS V2008/1 (Bruker AXS)'
_exptl_crystal_colour colourless
_exptl_crystal_density_diffrn 1.240
_exptl_crystal_density_method 'not measured'
_exptl_crystal_description plate
_exptl_crystal_F_000 1280
_exptl_crystal_size_max 0.15
_exptl_crystal_size_mid 0.15
_exptl_crystal_size_min 0.07
_platon_squeeze_details
;
High peaks of electron density were observed in voids, 
however, all attempts to model disordered by inversion center
 solvent molecule failed. SQUEEZE indicated approximately a
 half of THF solvent per asymmetric unit therefore
 correspondent values were added to final  formula to obtain
 true metric values in outputs. R factor dropped by 0.02.
;
_refine_diff_density_max 0.345
_refine_diff_density_min -0.337
_refine_ls_extinction_method none
_refine_ls_goodness_of_fit_ref 0.834
_refine_ls_hydrogen_treatment constr
_refine_ls_matrix_type full
_refine_ls_number_parameters 351
_refine_ls_number_reflns 3390
_refine_ls_number_restraints 0
_refine_ls_restrained_S_all 0.834
_refine_ls_R_factor_all 0.0560
_refine_ls_R_factor_gt 0.0403
_refine_ls_shift/su_max 0.000
_refine_ls_shift/su_mean 0.000
_refine_ls_structure_factor_coef Fsqd
_refine_ls_weighting_details 'calc w=1/[\s^2^(Fo^2^)+(0.0796P)^2^+4.3631P] where P=(Fo^2^+2Fc^2^)/3'
_refine_ls_weighting_scheme calc
_refine_ls_wR_factor_gt 0.1033
_refine_ls_wR_factor_ref 0.1123
_reflns_number_gt 2668
_reflns_number_total 3390
_reflns_threshold_expression >2sigma(I)
_cod_data_source_file cs2001016_si_003.cif
_cod_data_source_block I
_cod_original_cell_volume 3240.(2)
_cod_original_formula_sum 'C31 H42 B N3 O4.50 Zn'
_cod_database_code 4501451

loop_
_symmetry_equiv_pos_as_xyz
'x, y, z'
'-x, y+1/2, -z+1/2'
'-x, -y, -z'
'x, -y-1/2, z-1/2'

loop_
_atom_site_type_symbol
_atom_site_label
_atom_site_fract_x
_atom_site_fract_y
_atom_site_fract_z
_atom_site_U_iso_or_equiv
_atom_site_adp_type
_atom_site_calc_flag
_atom_site_refinement_flags
_atom_site_occupancy
Zn Zn1 0.25187(2) 0.37734(5) 0.89750(3) 0.0293(2) Uani d . 1
B B1 0.3401(2) 0.5702(5) 1.0288(3) 0.0255(12) Uani d . 1
C C1 0.1809(2) 0.6613(5) 0.7428(3) 0.0507(14) Uani d . 1
H H1A 0.1628 0.5703 0.7301 0.076 Uiso calc R 1
H H1B 0.1722 0.7131 0.6879 0.076 Uiso calc R 1
H H1C 0.1609 0.7067 0.7836 0.076 Uiso calc R 1
C C2 0.2539(2) 0.6515(4) 0.7846(3) 0.0324(11) Uani d . 1
C C3 0.2864(3) 0.5797(5) 0.7241(3) 0.0550(15) Uani d . 1
H H3A 0.3332 0.5776 0.7515 0.083 Uiso calc R 1
H H3B 0.2772 0.6279 0.6678 0.083 Uiso calc R 1
H H3C 0.27 0.487 0.7139 0.083 Uiso calc R 1
C C4 0.2859(2) 0.7880(4) 0.8182(3) 0.0398(12) Uani d . 1
H H4A 0.3132 0.8193 0.7812 0.048 Uiso calc R 1
H H4B 0.2528 0.8576 0.8175 0.048 Uiso calc R 1
C C5 0.3083(2) 0.6379(4) 0.9316(3) 0.0260(10) Uani d . 1
C C6 0.3925(3) 0.2527(9) 0.8338(4) 0.111(3) Uani d . 1
H H6A 0.3492 0.2234 0.8003 0.166 Uiso calc R 1
H H6B 0.4248 0.1921 0.8215 0.166 Uiso calc R 1
H H6C 0.4001 0.3451 0.8167 0.166 Uiso calc R 1
C C7 0.3978(2) 0.2491(4) 0.9309(3) 0.0376(12) Uani d . 1
C C8 0.3879(3) 0.1086(5) 0.9607(6) 0.112(3) Uani d . 1
H H8A 0.3909 0.1096 1.0237 0.167 Uiso calc R 1
H H8B 0.4212 0.0485 0.9503 0.167 Uiso calc R 1
H H8C 0.3451 0.0758 0.9274 0.167 Uiso calc R 1
C C9 0.4609(2) 0.3120(5) 0.9860(3) 0.0522(14) Uani d . 1
H H9A 0.4855 0.2466 1.0302 0.063 Uiso calc R 1
H H9B 0.4881 0.3397 0.9479 0.063 Uiso calc R 1
C C10 0.3772(2) 0.4384(4) 1.0019(3) 0.0275(11) Uani d . 1
C C11 0.1222(3) 0.4180(8) 1.0053(4) 0.086(2) Uani d . 1
H H11A 0.1188 0.5138 0.989 0.129 Uiso calc R 1
H H11B 0.0903 0.3964 1.0369 0.129 Uiso calc R 1
H H11C 0.114 0.3625 0.952 0.129 Uiso calc R 1
C C12 0.1895(2) 0.3889(4) 1.0641(3) 0.0315(11) Uani d . 1
C C13 0.1963(3) 0.2429(5) 1.0926(4) 0.0661(17) Uani d . 1
H H13A 0.1829 0.1845 1.0405 0.099 Uiso calc R 1
H H13B 0.1688 0.2251 1.1314 0.099 Uiso calc R 1
H H13C 0.2414 0.2242 1.1243 0.099 Uiso calc R 1
C C14 0.2100(3) 0.4848(5) 1.1426(3) 0.0567(15) Uani d . 1
H H14A 0.1751 0.55 1.1418 0.068 Uiso calc R 1
H H14B 0.2201 0.4335 1.1986 0.068 Uiso calc R 1
C C15 0.2789(2) 0.5097(4) 1.0590(3) 0.0256(10) Uani d . 1
C C16 0.38632(19) 0.6608(4) 1.1069(3) 0.0273(11) Uani d . 1
C C17 0.3995(2) 0.7982(5) 1.1006(3) 0.0366(12) Uani d . 1
H H17 0.3824 0.8432 1.0459 0.044 Uiso calc R 1
C C18 0.4370(2) 0.8711(5) 1.1725(3) 0.0468(13) Uani d . 1
H H18 0.4454 0.9642 1.1657 0.056 Uiso calc R 1
C C19 0.4620(2) 0.8098(5) 1.2531(3) 0.0452(13) Uani d . 1
H H19 0.487 0.8602 1.302 0.054 Uiso calc R 1
C C20 0.4502(2) 0.6742(5) 1.2617(3) 0.0405(12) Uani d . 1
H H20 0.467 0.6305 1.3169 0.049 Uiso calc R 1
C C21 0.4135(2) 0.6016(5) 1.1894(3) 0.0342(11) Uani d . 1
H H21 0.4067 0.5079 1.1964 0.041 Uiso calc R 1
C C22 0.1598(2) 0.1744(5) 0.8159(3) 0.0327(11) Uani d . 1
C C23 0.1847(2) 0.0785(5) 0.8821(3) 0.0355(12) Uani d . 1
H H23 0.2258 0.094 0.9227 0.043 Uiso calc R 1
C C24 0.1509(2) -0.0390(5) 0.8900(3) 0.0387(12) Uani d . 1
C C25 0.1788(3) -0.1385(5) 0.9635(4) 0.0631(16) Uani d . 1
H H25A 0.155 -0.1324 1.0078 0.095 Uiso calc R 1
H H25B 0.2244 -0.1173 0.9909 0.095 Uiso calc R 1
H H25C 0.1751 -0.2303 0.9394 0.095 Uiso calc R 1
C C26 0.0912(2) -0.0604(5) 0.8309(3) 0.0461(13) Uani d . 1
H H26 0.0676 -0.1397 0.8359 0.055 Uiso calc R 1
C C27 0.0646(2) 0.0321(5) 0.7637(3) 0.0459(13) Uani d . 1
C C28 -0.0011(3) 0.0082(6) 0.6988(4) 0.080(2) Uani d . 1
H H28A -0.0071 -0.0887 0.6865 0.12 Uiso calc R 1
H H28B -0.0037 0.0568 0.6439 0.12 Uiso calc R 1
H H28C -0.0349 0.0411 0.724 0.12 Uiso calc R 1
C C29 0.0993(2) 0.1490(4) 0.7579(3) 0.0330(11) Uani d . 1
H H29 0.0811 0.213 0.713 0.04 Uiso calc R 1
N N1 0.26751(17) 0.5741(3) 0.8689(2) 0.0294(9) Uani d . 1
N N2 0.34846(17) 0.3421(3) 0.9494(2) 0.0284(9) Uani d . 1
N N3 0.23797(17) 0.4212(4) 1.0161(2) 0.0287(9) Uani d . 1
O O1 0.32526(14) 0.7612(3) 0.90859(17) 0.0360(8) Uani d . 1
O O2 0.44260(14) 0.4301(3) 1.02972(19) 0.0355(8) Uani d . 1
O O3 0.26715(14) 0.5552(3) 1.13412(18) 0.0346(8) Uani d . 1
O O4 0.19216(15) 0.2863(3) 0.80671(18) 0.0453(9) Uani d . 1

loop_
_atom_site_aniso_label
_atom_site_aniso_U_11
_atom_site_aniso_U_22
_atom_site_aniso_U_33
_atom_site_aniso_U_12
_atom_site_aniso_U_13
_atom_site_aniso_U_23
Zn1 0.0438(4) 0.0265(3) 0.0185(3) -0.0088(2) 0.0104(2) -0.0034(2)
B1 0.033(3) 0.022(3) 0.023(3) -0.001(2) 0.011(2) 0.003(2)
C1 0.060(4) 0.043(3) 0.038(3) -0.003(3) -0.004(3) 0.007(2)
C2 0.050(3) 0.026(3) 0.020(3) -0.001(2) 0.007(2) 0.005(2)
C3 0.088(4) 0.053(3) 0.030(3) -0.009(3) 0.027(3) -0.006(3)
C4 0.059(3) 0.032(3) 0.025(3) -0.003(2) 0.006(2) 0.010(2)
C5 0.031(3) 0.022(3) 0.028(3) -0.003(2) 0.014(2) -0.001(2)
C6 0.090(5) 0.197(9) 0.044(4) 0.055(5) 0.017(4) -0.026(5)
C7 0.047(3) 0.028(3) 0.038(3) 0.005(2) 0.013(2) -0.002(2)
C8 0.088(5) 0.023(4) 0.233(10) 0.009(3) 0.061(6) 0.016(4)
C9 0.058(3) 0.039(3) 0.063(4) 0.010(3) 0.021(3) -0.013(3)
C10 0.042(3) 0.023(3) 0.020(2) -0.002(2) 0.011(2) 0.008(2)
C11 0.048(4) 0.156(7) 0.057(4) 0.008(4) 0.019(3) 0.017(4)
C12 0.040(3) 0.031(3) 0.026(2) -0.010(2) 0.012(2) -0.006(2)
C13 0.128(5) 0.036(3) 0.058(4) -0.007(3) 0.064(4) 0.001(3)
C14 0.072(4) 0.056(4) 0.057(4) -0.031(3) 0.042(3) -0.024(3)
C15 0.039(3) 0.022(2) 0.015(2) -0.001(2) 0.007(2) 0.001(2)
C16 0.033(3) 0.026(3) 0.024(3) -0.003(2) 0.011(2) -0.006(2)
C17 0.050(3) 0.030(3) 0.029(3) -0.007(2) 0.010(2) -0.001(2)
C18 0.057(3) 0.033(3) 0.050(4) -0.013(3) 0.013(3) -0.005(3)
C19 0.047(3) 0.049(4) 0.035(3) -0.005(3) 0.004(2) -0.012(3)
C20 0.045(3) 0.045(3) 0.026(3) 0.004(2) 0.002(2) -0.002(2)
C21 0.042(3) 0.031(3) 0.026(3) -0.005(2) 0.004(2) -0.002(2)
C22 0.045(3) 0.034(3) 0.022(3) -0.010(2) 0.016(2) -0.012(2)
C23 0.039(3) 0.045(3) 0.024(3) -0.003(2) 0.012(2) -0.007(2)
C24 0.055(3) 0.033(3) 0.032(3) 0.003(3) 0.019(3) 0.001(2)
C25 0.080(4) 0.054(4) 0.057(4) 0.003(3) 0.022(3) 0.008(3)
C26 0.056(4) 0.032(3) 0.055(4) -0.011(3) 0.024(3) -0.005(3)
C27 0.041(3) 0.050(3) 0.048(3) -0.008(3) 0.014(3) -0.014(3)
C28 0.062(4) 0.076(5) 0.091(5) -0.029(3) 0.003(4) 0.003(4)
C29 0.041(3) 0.033(3) 0.027(3) -0.005(2) 0.012(2) -0.005(2)
N1 0.039(2) 0.028(2) 0.021(2) -0.0038(18) 0.0079(18) 0.0047(18)
N2 0.047(2) 0.017(2) 0.023(2) -0.0028(18) 0.0141(18) -0.0043(17)
N3 0.040(2) 0.033(2) 0.0168(19) -0.0077(19) 0.0136(18) -0.0024(18)
O1 0.055(2) 0.0263(19) 0.0229(18) -0.0117(15) 0.0043(15) 0.0049(14)
O2 0.036(2) 0.0325(18) 0.0378(18) -0.0013(14) 0.0094(15) -0.0066(15)
O3 0.051(2) 0.0355(18) 0.0220(17) -0.0121(15) 0.0185(15) -0.0106(14)
O4 0.064(2) 0.046(2) 0.0249(18) -0.0296(18) 0.0113(16) -0.0092(15)

loop_
_atom_type_symbol
_atom_type_description
_atom_type_scat_dispersion_real
_atom_type_scat_dispersion_imag
_atom_type_scat_source
C C 0.0033 0.0016 'International Tables Vol C Tables 4.2.6.8 and 6.1.1.4'
H H 0.0000 0.0000 'International Tables Vol C Tables 4.2.6.8 and 6.1.1.4'
N N 0.0061 0.0033 'International Tables Vol C Tables 4.2.6.8 and 6.1.1.4'
O O 0.0106 0.0060 'International Tables Vol C Tables 4.2.6.8 and 6.1.1.4'
B B 0.0013 0.0007 'International Tables Vol C Tables 4.2.6.8 and 6.1.1.4'
Zn Zn 0.2839 1.4301 'International Tables Vol C Tables 4.2.6.8 and 6.1.1.4'

loop_
_geom_angle_atom_site_label_1
_geom_angle_atom_site_label_2
_geom_angle_atom_site_label_3
_geom_angle
O4 Zn1 N3 124.40(14)
O4 Zn1 N2 129.14(14)
N3 Zn1 N2 93.66(14)
O4 Zn1 N1 114.16(14)
N3 Zn1 N1 94.40(14)
N2 Zn1 N1 92.20(14)
C16 B1 C15 110.7(3)
C16 B1 C5 119.6(4)
C15 B1 C5 105.3(3)
C16 B1 C10 113.2(4)
C15 B1 C10 106.0(3)
C5 B1 C10 100.8(3)
C2 C1 H1A 109.5
C2 C1 H1B 109.5
H1A C1 H1B 109.5
C2 C1 H1C 109.5
H1A C1 H1C 109.5
H1B C1 H1C 109.5
N1 C2 C3 108.3(4)
N1 C2 C1 109.8(4)
C3 C2 C1 111.1(4)
N1 C2 C4 100.6(3)
C3 C2 C4 112.8(4)
C1 C2 C4 113.6(4)
C2 C3 H3A 109.5
C2 C3 H3B 109.5
H3A C3 H3B 109.5
C2 C3 H3C 109.5
H3A C3 H3C 109.5
H3B C3 H3C 109.5
O1 C4 C2 105.0(3)
O1 C4 H4A 110.8
C2 C4 H4A 110.8
O1 C4 H4B 110.8
C2 C4 H4B 110.8
H4A C4 H4B 108.8
N1 C5 O1 114.4(4)
N1 C5 B1 122.4(4)
O1 C5 B1 123.1(4)
C7 C6 H6A 109.5
C7 C6 H6B 109.5
H6A C6 H6B 109.5
C7 C6 H6C 109.5
H6A C6 H6C 109.5
H6B C6 H6C 109.5
N2 C7 C8 109.7(4)
N2 C7 C6 109.2(4)
C8 C7 C6 111.4(6)
N2 C7 C9 101.9(3)
C8 C7 C9 112.4(5)
C6 C7 C9 111.8(5)
C7 C8 H8A 109.5
C7 C8 H8B 109.5
H8A C8 H8B 109.5
C7 C8 H8C 109.5
H8A C8 H8C 109.5
H8B C8 H8C 109.5
O2 C9 C7 106.2(4)
O2 C9 H9A 110.5
C7 C9 H9A 110.5
O2 C9 H9B 110.5
C7 C9 H9B 110.5
H9A C9 H9B 108.7
N2 C10 O2 115.3(4)
N2 C10 B1 124.4(4)
O2 C10 B1 120.1(4)
C12 C11 H11A 109.5
C12 C11 H11B 109.5
H11A C11 H11B 109.5
C12 C11 H11C 109.5
H11A C11 H11C 109.5
H11B C11 H11C 109.5
N3 C12 C13 109.6(4)
N3 C12 C11 109.6(4)
C13 C12 C11 111.2(5)
N3 C12 C14 101.3(3)
C13 C12 C14 111.8(4)
C11 C12 C14 113.0(4)
C12 C13 H13A 109.5
C12 C13 H13B 109.5
H13A C13 H13B 109.5
C12 C13 H13C 109.5
H13A C13 H13C 109.5
H13B C13 H13C 109.5
O3 C14 C12 106.5(3)
O3 C14 H14A 110.4
C12 C14 H14A 110.4
O3 C14 H14B 110.4
C12 C14 H14B 110.4
H14A C14 H14B 108.6
N3 C15 O3 114.6(3)
N3 C15 B1 125.6(4)
O3 C15 B1 119.8(3)
C17 C16 C21 115.6(4)
C17 C16 B1 125.3(4)
C21 C16 B1 119.0(4)
C18 C17 C16 121.9(4)
C18 C17 H17 119.1
C16 C17 H17 119.1
C19 C18 C17 120.8(4)
C19 C18 H18 119.6
C17 C18 H18 119.6
C18 C19 C20 119.0(4)
C18 C19 H19 120.5
C20 C19 H19 120.5
C19 C20 C21 119.9(4)
C19 C20 H20 120.0
C21 C20 H20 120.0
C20 C21 C16 122.8(4)
C20 C21 H21 118.6
C16 C21 H21 118.6
O4 C22 C29 119.9(4)
O4 C22 C23 122.6(4)
C29 C22 C23 117.5(4)
C24 C23 C22 122.0(4)
C24 C23 H23 119.0
C22 C23 H23 119.0
C26 C24 C23 118.5(4)
C26 C24 C25 121.0(5)
C23 C24 C25 120.4(5)
C24 C25 H25A 109.5
C24 C25 H25B 109.5
H25A C25 H25B 109.5
C24 C25 H25C 109.5
H25A C25 H25C 109.5
H25B C25 H25C 109.5
C24 C26 C27 121.4(4)
C24 C26 H26 119.3
C27 C26 H26 119.3
C29 C27 C26 118.7(4)
C29 C27 C28 120.0(5)
C26 C27 C28 121.2(5)
C27 C28 H28A 109.5
C27 C28 H28B 109.5
H28A C28 H28B 109.5
C27 C28 H28C 109.5
H28A C28 H28C 109.5
H28B C28 H28C 109.5
C22 C29 C27 121.8(4)
C22 C29 H29 119.1
C27 C29 H29 119.1
C5 N1 C2 110.8(3)
C5 N1 Zn1 114.5(3)
C2 N1 Zn1 132.9(3)
C10 N2 C7 109.7(4)
C10 N2 Zn1 112.4(3)
C7 N2 Zn1 136.7(3)
C15 N3 C12 110.6(3)
C15 N3 Zn1 112.0(3)
C12 N3 Zn1 137.1(3)
C5 O1 C4 107.4(3)
C10 O2 C9 106.8(3)
C15 O3 C14 107.0(3)
C22 O4 Zn1 125.7(3)

loop_
_geom_bond_atom_site_label_1
_geom_bond_atom_site_label_2
_geom_bond_distance
Zn1 O4 1.869(3)
Zn1 N3 2.028(3)
Zn1 N2 2.043(4)
Zn1 N1 2.048(3)
B1 C16 1.623(6)
B1 C15 1.638(6)
B1 C5 1.640(6)
B1 C10 1.647(7)
C1 C2 1.531(6)
C1 H1A 0.98
C1 H1B 0.98
C1 H1C 0.98
C2 N1 1.494(5)
C2 C3 1.513(6)
C2 C4 1.542(6)
C3 H3A 0.98
C3 H3B 0.98
C3 H3C 0.98
C4 O1 1.467(5)
C4 H4A 0.99
C4 H4B 0.99
C5 N1 1.290(5)
C5 O1 1.353(5)
C6 C7 1.508(7)
C6 H6A 0.98
C6 H6B 0.98
C6 H6C 0.98
C7 N2 1.497(6)
C7 C8 1.502(7)
C7 C9 1.528(7)
C8 H8A 0.98
C8 H8B 0.98
C8 H8C 0.98
C9 O2 1.467(5)
C9 H9A 0.99
C9 H9B 0.99
C10 N2 1.302(5)
C10 O2 1.357(5)
C11 C12 1.515(7)
C11 H11A 0.98
C11 H11B 0.98
C11 H11C 0.98
C12 N3 1.489(5)
C12 C13 1.508(6)
C12 C14 1.526(6)
C13 H13A 0.98
C13 H13B 0.98
C13 H13C 0.98
C14 O3 1.454(5)
C14 H14A 0.99
C14 H14B 0.99
C15 N3 1.292(5)
C15 O3 1.358(5)
C16 C17 1.398(6)
C16 C21 1.401(6)
C17 C18 1.397(6)
C17 H17 0.95
C18 C19 1.377(7)
C18 H18 0.95
C19 C20 1.380(7)
C19 H19 0.95
C20 C21 1.393(6)
C20 H20 0.95
C21 H21 0.95
C22 O4 1.339(5)
C22 C29 1.392(6)
C22 C23 1.403(6)
C23 C24 1.396(6)
C23 H23 0.95
C24 C26 1.380(7)
C24 C25 1.513(7)
C25 H25A 0.98
C25 H25B 0.98
C25 H25C 0.98
C26 C27 1.397(7)
C26 H26 0.95
C27 C29 1.394(6)
C27 C28 1.518(7)
C28 H28A 0.98
C28 H28B 0.98
C28 H28C 0.98
C29 H29 0.95

loop_
_platon_squeeze_void_nr
_platon_squeeze_void_average_x
_platon_squeeze_void_average_y
_platon_squeeze_void_average_z
_platon_squeeze_void_volume
_platon_squeeze_void_count_electrons
1 0.000 0.000 0.000 170.6 46.2
2 1.000 0.500 0.500 170.6 46.1
3 0.364 0.242 0.143 8.9 -0.2
4 0.364 0.258 0.643 8.9 -0.3
5 0.635 0.742 0.357 8.9 -0.2
6 0.635 0.758 0.857 8.9 -0.2
